data_3000003
loop_
_publ_author_name
'Carmen R. Maldonado'
'Miguel Quiros'
'Juan M. Salas'

_publ_section_title
;
 H-bond superstructures built by aquacomplexes and an azapurine
 derivative: A case of molecular recognition
;
_journal_name_full 'Dalton Transactions'
_journal_page_first 10390
_journal_page_last 10395
_journal_paper_doi 10.1039/c2dt30992k
_journal_year 2012
_chemical_formula_moiety 'C20 H24 Cd N4 O4 S2 2+, 2(C6 H6 N5 O2 1-)'
_chemical_formula_sum 'C32 H36 Cd N14 O8 S2'
_chemical_formula_weight 921.27
_chemical_name_systematic
; 
 ? 
;
_space_group_IT_number 2
_symmetry_cell_setting triclinic
_symmetry_space_group_name_Hall '-P 1'
_symmetry_space_group_name_H-M 'P -1'
_atom_sites_solution_hydrogens mixed
_atom_sites_solution_primary heavy
_atom_sites_solution_secondary difmap
_audit_creation_method SHELXL-97
_cell_angle_alpha 100.942(1)
_cell_angle_beta 99.816(1)
_cell_angle_gamma 94.821(1)
_cell_formula_units_Z 1
_cell_length_a 8.4223(6)
_cell_length_b 10.1249(7)
_cell_length_c 11.7854(8)
_cell_measurement_reflns_used 7611
_cell_measurement_temperature 100(2)
_cell_measurement_theta_max 28.2
_cell_measurement_theta_min 2.4
_cell_volume 965.22(12)
_computing_cell_refinement 'Bruker SMART'
_computing_data_collection 'Bruker SMART (Bruker, 1999)'
_computing_data_reduction 'Bruker SAINT (Bruker, 1999)'
_computing_molecular_graphics 'Xtal_GX (Hall & du Boulay, 1997)'
_computing_publication_material SHELXL-97
_computing_structure_refinement 'SHELXL-97 (Sheldrick, 1997a)'
_computing_structure_solution 'SHELXS-97 (Sheldrick, 1997b)'
_diffrn_ambient_temperature 100(2)
_diffrn_detector_area_resol_mean 8.26
_diffrn_measured_fraction_theta_full 0.990
_diffrn_measured_fraction_theta_max 0.909
_diffrn_measurement_device_type 'Bruker SMART APEX CCD system'
_diffrn_measurement_method '\f and \w scans'
_diffrn_radiation_monochromator graphite
_diffrn_radiation_source 'fine-focus sealed tube'
_diffrn_radiation_type MoK\a
_diffrn_radiation_wavelength 0.71073
_diffrn_reflns_av_R_equivalents 0.0261
_diffrn_reflns_av_sigmaI/netI 0.0290
_diffrn_reflns_limit_h_max 11
_diffrn_reflns_limit_h_min -11
_diffrn_reflns_limit_k_max 13
_diffrn_reflns_limit_k_min -13
_diffrn_reflns_limit_l_max 14
_diffrn_reflns_limit_l_min -15
_diffrn_reflns_number 11246
_diffrn_reflns_theta_full 26.70
_diffrn_reflns_theta_max 28.25
_diffrn_reflns_theta_min 1.79
_diffrn_standards_decay_% 0.1
_diffrn_standards_number 280
_exptl_absorpt_coefficient_mu 0.743
_exptl_absorpt_correction_T_max 0.957
_exptl_absorpt_correction_T_min 0.743
_exptl_absorpt_correction_type multi-scan
_exptl_absorpt_process_details 'Bruker SADABS (Bruker, 1999)'
_exptl_crystal_colour colourless
_exptl_crystal_density_diffrn 1.585
_exptl_crystal_density_method 'not measured'
_exptl_crystal_description laminae
_exptl_crystal_F_000 470
_exptl_crystal_size_max 0.48
_exptl_crystal_size_mid 0.24
_exptl_crystal_size_min 0.06
_refine_diff_density_max 1.228
_refine_diff_density_min -0.613
_refine_diff_density_rms 0.087
_refine_ls_extinction_method none
_refine_ls_goodness_of_fit_ref 1.059
_refine_ls_hydrogen_treatment mixed
_refine_ls_matrix_type full
_refine_ls_number_parameters 273
_refine_ls_number_reflns 4355
_refine_ls_number_restraints 4
_refine_ls_restrained_S_all 1.058
_refine_ls_R_factor_all 0.0320
_refine_ls_R_factor_gt 0.0311
_refine_ls_shift/su_max 0.000
_refine_ls_shift/su_mean 0.000
_refine_ls_structure_factor_coef Fsqd
_refine_ls_weighting_details 'calc w=1/[\s^2^(Fo^2^)+(0.0500P)^2^+0.6000P] where P=(Fo^2^+2Fc^2^)/3'
_refine_ls_weighting_scheme calc
_refine_ls_wR_factor_gt 0.0821
_refine_ls_wR_factor_ref 0.0827
_reflns_number_gt 4228
_reflns_number_total 4355
_reflns_threshold_expression I>2\s(I)
_cod_data_source_file cdaxss.cif
_cod_data_source_block cdaxss
_cod_depositor_comments
;Extending hold period by 9 months (from 2011-12-03 to 2012-09-03)
 Also
 changing journal name to Dalton Transactions

 Releasing structure 3000003 into public domain as published material.
;
_cod_database_code 3000003

loop_
_symmetry_equiv_pos_as_xyz
'x, y, z'
'-x, -y, -z'

loop_
_atom_site_label
_atom_site_type_symbol
_atom_site_fract_x
_atom_site_fract_y
_atom_site_fract_z
_atom_site_U_iso_or_equiv
_atom_site_adp_type
_atom_site_occupancy
_atom_site_symmetry_multiplicity
_atom_site_calc_flag
_atom_site_refinement_flags
Cd Cd 0.5000 0.5000 0.5000 0.01387(8) Uani 1 2 d S
O1W O 0.22244(17) 0.45967(15) 0.44931(14) 0.0181(3) Uani 1 1 d D
H11W H 0.177(3) 0.5259(18) 0.473(2) 0.022 Uiso 1 1 d D
H12W H 0.180(3) 0.402(2) 0.480(2) 0.022 Uiso 1 1 d D
O2W O 0.49681(18) 0.28203(15) 0.52953(14) 0.0196(3) Uani 1 1 d D
H21W H 0.5874(18) 0.254(3) 0.541(2) 0.023 Uiso 1 1 d D
H22W H 0.438(3) 0.247(3) 0.569(2) 0.023 Uiso 1 1 d D
N1P N 0.5148(2) 0.41641(17) 0.30690(16) 0.0182(3) Uani 1 1 d .
C2P C 0.4056(3) 0.3130(2) 0.24269(19) 0.0191(4) Uani 1 1 d .
H2P H 0.3173 0.2835 0.2760 0.023 Uiso 1 1 d R
C3P C 0.4161(3) 0.2485(2) 0.13089(19) 0.0213(4) Uani 1 1 d .
H3P H 0.3377 0.1748 0.0888 0.026 Uiso 1 1 d R
C4P C 0.5434(3) 0.2924(2) 0.08013(19) 0.0229(4) Uani 1 1 d .
C5P C 0.6534(3) 0.4021(2) 0.14405(19) 0.0221(4) Uani 1 1 d .
H5P H 0.7394 0.4367 0.1112 0.026 Uiso 1 1 d R
C6P C 0.6354(3) 0.4593(2) 0.25622(19) 0.0195(4) Uani 1 1 d .
H6P H 0.7122 0.5332 0.3001 0.023 Uiso 1 1 d R
S S 0.55248(9) 0.20445(8) -0.06205(6) 0.04056(18) Uani 1 1 d .
N1Q N 1.0248(3) 0.3924(2) -0.1360(2) 0.0347(5) Uani 1 1 d .
C2Q C 0.8822(3) 0.4245(3) -0.1822(2) 0.0325(5) Uani 1 1 d .
H2Q H 0.8801 0.4873 -0.2328 0.039 Uiso 1 1 d R
C3Q C 0.7350(3) 0.3707(2) -0.1606(2) 0.0298(5) Uani 1 1 d .
H3Q H 0.6351 0.3960 -0.1958 0.036 Uiso 1 1 d R
C4Q C 0.7387(3) 0.2805(2) -0.0873(2) 0.0260(5) Uani 1 1 d .
C5Q C 0.8859(3) 0.2449(3) -0.0377(2) 0.0323(5) Uani 1 1 d .
H5Q H 0.8916 0.1825 0.0134 0.039 Uiso 1 1 d R
C6Q C 1.0251(3) 0.3044(3) -0.0654(2) 0.0364(6) Uani 1 1 d .
H6Q H 1.1268 0.2807 -0.0318 0.044 Uiso 1 1 d R
N1 N 0.0605(2) 0.26743(17) 0.54071(16) 0.0176(3) Uani 1 1 d .
N2 N -0.0913(2) 0.29462(17) 0.51868(17) 0.0194(4) Uani 1 1 d .
N3 N -0.1932(2) 0.21145(17) 0.56012(16) 0.0180(3) Uani 1 1 d .
C3A C -0.0982(2) 0.13079(19) 0.60988(17) 0.0152(4) Uani 1 1 d .
N4 N -0.1425(2) 0.03203(17) 0.66792(16) 0.0169(3) Uani 1 1 d .
C4 C -0.3110(2) 0.0029(2) 0.6807(2) 0.0209(4) Uani 1 1 d .
H41 H -0.3602 -0.0821 0.6266 0.025 Uiso 1 1 d R
H42 H -0.3719 0.0769 0.6622 0.025 Uiso 1 1 d R
H43 H -0.3135 -0.0055 0.7619 0.025 Uiso 1 1 d R
C5 C -0.0256(2) -0.0368(2) 0.71831(18) 0.0182(4) Uani 1 1 d .
O5 O -0.05697(18) -0.12111(16) 0.77554(15) 0.0242(3) Uani 1 1 d .
N6 N 0.1340(2) -0.00652(17) 0.70155(16) 0.0172(3) Uani 1 1 d .
C6 C 0.2534(3) -0.0891(2) 0.7499(2) 0.0231(4) Uani 1 1 d .
H61 H 0.3492 -0.0824 0.7134 0.028 Uiso 1 1 d R
H62 H 0.2051 -0.1838 0.7332 0.028 Uiso 1 1 d R
H63 H 0.2855 -0.0560 0.8352 0.028 Uiso 1 1 d R
C7 C 0.1888(2) 0.0941(2) 0.64530(18) 0.0166(4) Uani 1 1 d .
O7 O 0.33266(17) 0.11534(15) 0.64023(14) 0.0215(3) Uani 1 1 d .
C7A C 0.0594(2) 0.16294(19) 0.59840(18) 0.0153(4) Uani 1 1 d .

loop_
_atom_site_aniso_label
_atom_site_aniso_U_11
_atom_site_aniso_U_22
_atom_site_aniso_U_33
_atom_site_aniso_U_23
_atom_site_aniso_U_13
_atom_site_aniso_U_12
Cd 0.01380(11) 0.01060(11) 0.01926(12) 0.00551(7) 0.00578(7) 0.00230(7)
O1W 0.0173(7) 0.0128(7) 0.0281(8) 0.0096(6) 0.0084(6) 0.0033(5)
O2W 0.0156(7) 0.0152(7) 0.0326(8) 0.0124(6) 0.0079(6) 0.0041(5)
N1P 0.0193(8) 0.0140(8) 0.0231(9) 0.0059(7) 0.0065(7) 0.0020(6)
C2P 0.0188(10) 0.0152(9) 0.0259(11) 0.0087(8) 0.0059(8) 0.0026(7)
C3P 0.0223(10) 0.0169(10) 0.0236(11) 0.0057(8) 0.0020(8) -0.0028(8)
C4P 0.0265(11) 0.0224(11) 0.0193(10) 0.0034(8) 0.0059(8) -0.0003(9)
C5P 0.0239(10) 0.0198(10) 0.0235(11) 0.0055(8) 0.0085(8) -0.0026(8)
C6P 0.0196(10) 0.0154(9) 0.0232(10) 0.0047(8) 0.0047(8) -0.0012(8)
S 0.0420(4) 0.0461(4) 0.0254(3) -0.0088(3) 0.0139(3) -0.0189(3)
N1Q 0.0334(11) 0.0361(12) 0.0334(12) 0.0016(9) 0.0130(9) -0.0026(9)
C2Q 0.0448(15) 0.0287(12) 0.0250(12) 0.0080(10) 0.0085(10) -0.0001(11)
C3Q 0.0362(13) 0.0272(12) 0.0243(11) 0.0048(9) -0.0002(10) 0.0072(10)
C4Q 0.0329(12) 0.0233(11) 0.0195(10) -0.0004(9) 0.0075(9) -0.0030(9)
C5Q 0.0404(14) 0.0285(12) 0.0283(12) 0.0100(10) 0.0027(10) 0.0040(10)
C6Q 0.0290(13) 0.0361(14) 0.0416(15) 0.0049(12) 0.0013(11) 0.0074(11)
N1 0.0163(8) 0.0131(8) 0.0258(9) 0.0081(7) 0.0063(7) 0.0025(6)
N2 0.0176(8) 0.0141(8) 0.0302(10) 0.0100(7) 0.0083(7) 0.0035(6)
N3 0.0173(8) 0.0130(8) 0.0267(9) 0.0084(7) 0.0070(7) 0.0030(6)
C3A 0.0165(9) 0.0106(8) 0.0197(9) 0.0045(7) 0.0057(7) 0.0017(7)
N4 0.0151(8) 0.0131(8) 0.0255(9) 0.0085(7) 0.0071(6) 0.0013(6)
C4 0.0160(9) 0.0169(10) 0.0325(11) 0.0080(8) 0.0097(8) 0.0000(7)
C5 0.0186(10) 0.0148(9) 0.0224(10) 0.0061(8) 0.0054(8) 0.0007(7)
O5 0.0214(7) 0.0222(8) 0.0346(9) 0.0177(7) 0.0080(6) 0.0017(6)
N6 0.0149(8) 0.0146(8) 0.0252(9) 0.0106(7) 0.0043(7) 0.0032(6)
C6 0.0183(10) 0.0205(10) 0.0339(12) 0.0150(9) 0.0030(8) 0.0043(8)
C7 0.0179(9) 0.0130(9) 0.0203(10) 0.0057(7) 0.0048(7) 0.0014(7)
O7 0.0149(7) 0.0218(8) 0.0316(8) 0.0137(6) 0.0060(6) 0.0028(6)
C7A 0.0152(9) 0.0110(9) 0.0213(10) 0.0061(7) 0.0047(7) 0.0013(7)

loop_
_atom_type_symbol
_atom_type_description
_atom_type_scat_dispersion_real
_atom_type_scat_dispersion_imag
_atom_type_scat_source
C C 0.0033 0.0016 'International Tables Vol C Tables 4.2.6.8 and 6.1.1.4'
H H 0.0000 0.0000 'International Tables Vol C Tables 4.2.6.8 and 6.1.1.4'
N N 0.0061 0.0033 'International Tables Vol C Tables 4.2.6.8 and 6.1.1.4'
O O 0.0106 0.0060 'International Tables Vol C Tables 4.2.6.8 and 6.1.1.4'
S S 0.1246 0.1234 'International Tables Vol C Tables 4.2.6.8 and 6.1.1.4'
Cd Cd -0.8075 1.2024 'International Tables Vol C Tables 4.2.6.8 and 6.1.1.4'

loop_
_geom_angle_atom_site_label_1
_geom_angle_atom_site_label_2
_geom_angle_atom_site_label_3
_geom_angle
_geom_angle_site_symmetry_1
_geom_angle_site_symmetry_3
O1W Cd O1W 180.0 . 2_666
O1W Cd O2W 92.55(5) . 2_666
O1W Cd O2W 87.45(5) 2_666 2_666
O1W Cd O2W 87.45(5) . .
O1W Cd O2W 92.55(5) 2_666 .
O2W Cd O2W 180.0 2_666 .
O1W Cd N1P 89.07(6) . .
O1W Cd N1P 90.93(6) 2_666 .
O2W Cd N1P 91.93(6) 2_666 .
O2W Cd N1P 88.07(6) . .
O1W Cd N1P 90.93(6) . 2_666
O1W Cd N1P 89.07(6) 2_666 2_666
O2W Cd N1P 88.07(6) 2_666 2_666
O2W Cd N1P 91.93(6) . 2_666
N1P Cd N1P 180.0 . 2_666
Cd O1W H11W 113.1(18) . .
Cd O1W H12W 114.9(18) . .
H11W O1W H12W 101(3) . .
Cd O2W H21W 115.6(18) . .
Cd O2W H22W 125.2(19) . .
H21W O2W H22W 109(3) . .
C6P N1P C2P 117.38(19) . .
C6P N1P Cd 122.96(14) . .
C2P N1P Cd 119.48(14) . .
N1P C2P C3P 122.9(2) . .
N1P C2P H2P 118.6 . .
C3P C2P H2P 118.5 . .
C2P C3P C4P 119.1(2) . .
C2P C3P H3P 120.5 . .
C4P C3P H3P 120.4 . .
C5P C4P C3P 118.4(2) . .
C5P C4P S 124.44(17) . .
C3P C4P S 117.16(17) . .
C6P C5P C4P 118.6(2) . .
C6P C5P H5P 120.7 . .
C4P C5P H5P 120.7 . .
N1P C6P C5P 123.50(19) . .
N1P C6P H6P 118.2 . .
C5P C6P H6P 118.3 . .
C4P S C4Q 102.75(11) . .
C2Q N1Q C6Q 117.3(2) . .
N1Q C2Q C3Q 123.4(2) . .
N1Q C2Q H2Q 118.3 . .
C3Q C2Q H2Q 118.3 . .
C4Q C3Q C2Q 118.1(2) . .
C4Q C3Q H3Q 121.1 . .
C2Q C3Q H3Q 120.9 . .
C3Q C4Q C5Q 119.9(2) . .
C3Q C4Q S 119.39(19) . .
C5Q C4Q S 120.65(19) . .
C4Q C5Q C6Q 117.2(2) . .
C4Q C5Q H5Q 121.5 . .
C6Q C5Q H5Q 121.3 . .
N1Q C6Q C5Q 124.1(2) . .
N1Q C6Q H6Q 118.0 . .
C5Q C6Q H6Q 117.9 . .
N2 N1 C7A 106.41(16) . .
N1 N2 N3 111.77(16) . .
C3A N3 N2 105.07(16) . .
N3 C3A N4 127.71(18) . .
N3 C3A C7A 109.55(17) . .
N4 C3A C7A 122.71(18) . .
C5 N4 C3A 119.33(17) . .
C5 N4 C4 119.54(17) . .
C3A N4 C4 121.09(17) . .
N4 C4 H41 109.5 . .
N4 C4 H42 109.5 . .
H41 C4 H42 109.5 . .
N4 C4 H43 109.4 . .
H41 C4 H43 109.5 . .
H42 C4 H43 109.5 . .
O5 C5 N4 122.05(19) . .
O5 C5 N6 120.76(19) . .
N4 C5 N6 117.19(17) . .
C7 N6 C5 126.61(17) . .
C7 N6 C6 117.89(17) . .
C5 N6 C6 115.49(16) . .
N6 C6 H61 109.5 . .
N6 C6 H62 109.4 . .
H61 C6 H62 109.5 . .
N6 C6 H63 109.5 . .
H61 C6 H63 109.5 . .
H62 C6 H63 109.5 . .
O7 C7 N6 120.93(18) . .
O7 C7 C7A 126.99(19) . .
N6 C7 C7A 112.08(17) . .
N1 C7A C3A 107.18(17) . .
N1 C7A C7 130.85(18) . .
C3A C7A C7 121.94(18) . .

loop_
_geom_bond_atom_site_label_1
_geom_bond_atom_site_label_2
_geom_bond_distance
_geom_bond_site_symmetry_2
Cd O1W 2.2933(15) .
Cd O1W 2.2933(15) 2_666
Cd O2W 2.2972(14) 2_666
Cd O2W 2.2973(14) .
Cd N1P 2.3009(18) .
Cd N1P 2.3009(18) 2_666
O1W H11W 0.828(10) .
O1W H12W 0.831(10) .
O2W H21W 0.836(10) .
O2W H22W 0.836(10) .
N1P C6P 1.345(3) .
N1P C2P 1.347(3) .
C2P C3P 1.376(3) .
C2P H2P 0.9500 .
C3P C4P 1.395(3) .
C3P H3P 0.9500 .
C4P C5P 1.389(3) .
C4P S 1.759(2) .
C5P C6P 1.378(3) .
C5P H5P 0.9500 .
C6P H6P 0.9500 .
S C4Q 1.785(2) .
N1Q C2Q 1.325(4) .
N1Q C6Q 1.329(4) .
C2Q C3Q 1.395(4) .
C2Q H2Q 0.9500 .
C3Q C4Q 1.369(3) .
C3Q H3Q 0.9500 .
C4Q C5Q 1.384(4) .
C5Q C6Q 1.390(4) .
C5Q H5Q 0.9500 .
C6Q H6Q 0.9500 .
N1 N2 1.323(2) .
N1 C7A 1.362(3) .
N2 N3 1.365(2) .
N3 C3A 1.335(3) .
C3A N4 1.375(3) .
C3A C7A 1.376(3) .
N4 C5 1.371(3) .
N4 C4 1.464(3) .
C4 H41 0.9800 .
C4 H42 0.9800 .
C4 H43 0.9800 .
C5 O5 1.223(3) .
C5 N6 1.409(3) .
N6 C7 1.404(3) .
N6 C6 1.470(2) .
C6 H61 0.9800 .
C6 H62 0.9800 .
C6 H63 0.9800 .
C7 O7 1.226(2) .
C7 C7A 1.431(3) .

loop_
_geom_hbond_atom_site_label_D
_geom_hbond_atom_site_label_H
_geom_hbond_atom_site_label_A
_geom_hbond_distance_DH
_geom_hbond_distance_HA
_geom_hbond_distance_DA
_geom_hbond_angle_DHA
_geom_hbond_site_symmetry_A
O1W H11W N2 0.828(10) 2.002(13) 2.793(2) 159(3) 2_566
O1W H12W N1 0.831(10) 1.939(10) 2.767(2) 174(3) .
O2W H21W N3 0.836(10) 1.917(11) 2.747(2) 172(3) 1_655
O2W H22W O7 0.836(10) 1.938(13) 2.742(2) 161(3) .
